data_7211683
loop_
_publ_author_name
'Adam, Martin S.'
'Parkin, Andrew'
'Thomas, Lynne H.'
'Wilson, Chick C.'

_publ_section_title
;
 Bifurcated hydrogen-bonded synthons in molecular complexes of picolines
 with chloranilic acid
;
_journal_issue 3
_journal_name_full CrystEngComm
_journal_page_first 917
_journal_paper_doi 10.1039/b912539f
_journal_volume 12
_journal_year 2010
_chemical_formula_moiety '2(C6 H8 N), (C6 Cl2 O4)'
_chemical_formula_sum 'C18 H16 Cl2 N2 O4'
_chemical_formula_weight 395.24
_chemical_name_common 'bis(2-picoline) chloranilate'
_chemical_name_systematic 'bis(2-picoline) chloranilate'
_space_group_IT_number 14
_symmetry_cell_setting monoclinic
_symmetry_space_group_name_Hall '-P 2ybc'
_symmetry_space_group_name_H-M 'P 1 21/c 1'
_atom_sites_solution_hydrogens geom
_atom_sites_solution_primary direct
_cell_angle_alpha 90
_cell_angle_beta 101.451(17)
_cell_angle_gamma 90
_cell_formula_units_Z 2
_cell_length_a 6.369(3)
_cell_length_b 8.597(3)
_cell_length_c 16.628(6)
_cell_measurement_reflns_used 0
_cell_measurement_temperature 100
_cell_measurement_theta_max 0
_cell_measurement_theta_min 0
_cell_volume 892.3(6)
_computing_cell_refinement 'CrystalClear 1.4.0 (Rigaku, 2008)'
_computing_data_collection 'CrystalClear 1.4.0 (Rigaku, 2008)'
_computing_data_reduction 'CrystalClear 1.4.0 (Rigaku, 2008)'
_computing_molecular_graphics 'CAMERON (Watkin et al., 1996)'
_computing_publication_material 'WINGX (Farrugia, 1999)'
_computing_structure_refinement 'SHELXL-97 (Sheldrick, 2008)'
_computing_structure_solution 'SIR92 (Altomare et al., 1994)'
_diffrn_ambient_temperature 100
_diffrn_measured_fraction_theta_full 0.997
_diffrn_measured_fraction_theta_max 0.997
_diffrn_measurement_device_type
;
'Rigaku R-AXIS RAPID IP Image Plate diffractometer'
;
_diffrn_measurement_method \w
_diffrn_radiation_monochromator graphite
_diffrn_radiation_type 'Mo K\a'
_diffrn_radiation_wavelength 0.71073
_diffrn_reflns_av_R_equivalents 0.0329
_diffrn_reflns_limit_h_max 8
_diffrn_reflns_limit_h_min -9
_diffrn_reflns_limit_k_max 12
_diffrn_reflns_limit_k_min -12
_diffrn_reflns_limit_l_max 23
_diffrn_reflns_limit_l_min -23
_diffrn_reflns_number 11112
_diffrn_reflns_theta_full 30.505
_diffrn_reflns_theta_max 30.505
_diffrn_reflns_theta_min 3.264
_diffrn_standards_number 0
_exptl_absorpt_coefficient_mu 0.390
_exptl_absorpt_correction_T_max 0.9249
_exptl_absorpt_correction_T_min 0.8895
_exptl_absorpt_correction_type empirical
_exptl_absorpt_process_details 'CrystalClear 1.4.0 (Rigaku, 2008)'
_exptl_crystal_colour 'dark red'
_exptl_crystal_density_diffrn 1.478
_exptl_crystal_description block
_exptl_crystal_F_000 408
_exptl_crystal_size_max 0.40
_exptl_crystal_size_mid 0.30
_exptl_crystal_size_min 0.20
_refine_diff_density_max 0.451
_refine_diff_density_min -0.443
_refine_ls_goodness_of_fit_ref 1.05
_refine_ls_hydrogen_treatment refall
_refine_ls_matrix_type full
_refine_ls_number_parameters 150
_refine_ls_number_reflns 2710
_refine_ls_number_restraints 0
_refine_ls_R_factor_all 0.0557
_refine_ls_R_factor_gt 0.0441
_refine_ls_shift/su_max 0
_refine_ls_structure_factor_coef Fsqd
_refine_ls_weighting_details 'calc w=1/[\s^2^(Fo^2^)+(0.0478P)^2^+0.5353P] where P=(Fo^2^+2Fc^2^)/3'
_refine_ls_weighting_scheme calc
_refine_ls_wR_factor_all 0.0955
_refine_ls_wR_factor_ref 0.1113
_reflns_limit_h_max 8
_reflns_limit_h_min -9
_reflns_limit_k_max 12
_reflns_limit_k_min 0
_reflns_limit_l_max 23
_reflns_limit_l_min 0
_reflns_number_gt 1971
_reflns_number_total 2710
_reflns_threshold_expression >2\s(I)
_oxford_structure_analysis_title '2pic100k in P 1 21/c 1'
_cod_data_source_file b912539f.txt
_cod_data_source_block 2pic_2to1_100
_cod_depositor_comments
;
The following automatic conversions were performed:

'_symmetry_cell_setting' value 'Monoclinic' changed to 'monoclinic'
according to /home/saulius/struct/CIF-dictionaries/cif_core.dic
dictionary named 'cif_core.dic' version 2.4.2 from 2011-04-26.

Automatic conversion script
Id: cif_fix_values 1891 2012-01-12 08:04:46Z andrius 
;
_cod_original_sg_symbol_H-M 'P 1 21/c 1 '
_cod_database_code 7211683

loop_
_symmetry_equiv_pos_as_xyz
'x, y, z'
'-x, y+1/2, -z+1/2'
'-x, -y, -z'
'x, -y-1/2, z-1/2'

loop_
_atom_site_label
_atom_site_fract_x
_atom_site_fract_y
_atom_site_fract_z
_atom_site_U_iso_or_equiv
_atom_site_adp_type
_atom_site_calc_flag
_atom_site_occupancy
_atom_site_type_symbol
C3 0.3299(2) 0.38918(17) 0.47924(8) 0.0221(3) Uani d 1 C
C2 0.4323(2) 0.44237(17) 0.41630(9) 0.0220(3) Uani d 1 C
C1 0.6176(2) 0.56053(17) 0.43958(9) 0.0221(3) Uani d 1 C
O1 0.70627(19) 0.60539(14) 0.38284(6) 0.0284(3) Uani d 1 O
O2 0.38568(19) 0.40165(15) 0.34357(6) 0.0300(3) Uani d 1 O
Cl1 0.12667(7) 0.25138(5) 0.45343(2) 0.03141(13) Uani d 1 Cl
C4 0.5664(3) 0.46872(18) 0.16694(9) 0.0261(3) Uani d 1 C
N1 0.7010(2) 0.46676(15) 0.23960(7) 0.0225(3) Uani d 1 N
C8 0.8915(3) 0.3958(2) 0.25299(13) 0.0369(4) Uani d 1 C
C7 0.9582(4) 0.3171(2) 0.19329(18) 0.0512(6) Uani d 1 C
C6 0.8271(5) 0.3102(2) 0.11802(18) 0.0613(8) Uani d 1 C
C5 0.6311(4) 0.3861(2) 0.10334(11) 0.0478(6) Uani d 1 C
C9 0.3653(3) 0.5574(3) 0.15856(18) 0.0504(6) Uani d 1 C
H8 0.974(4) 0.404(3) 0.3095(16) 0.057(7) Uiso d 1 H
H7 1.102(5) 0.264(3) 0.2027(17) 0.068(9) Uiso d 1 H
H6 0.869(5) 0.262(4) 0.084(2) 0.081(10) Uiso d 1 H
H5 0.534(5) 0.389(3) 0.0569(19) 0.072(9) Uiso d 1 H
H1 0.666(4) 0.511(3) 0.2836(16) 0.055(7) Uiso d 1 H
H92 0.390(5) 0.665(4) 0.1507(18) 0.075(9) Uiso d 1 H
H93 0.319(4) 0.557(3) 0.2109(17) 0.058(7) Uiso d 1 H
H91 0.252(5) 0.512(4) 0.1113(19) 0.082(10) Uiso d 1 H

loop_
_atom_site_aniso_label
_atom_site_aniso_U_11
_atom_site_aniso_U_22
_atom_site_aniso_U_33
_atom_site_aniso_U_12
_atom_site_aniso_U_13
_atom_site_aniso_U_23
C3 0.0227(7) 0.0249(7) 0.0198(6) -0.0047(5) 0.0069(5) -0.0015(5)
C2 0.0213(7) 0.0259(7) 0.0203(6) -0.0005(5) 0.0080(5) -0.0005(5)
C1 0.0229(7) 0.0256(7) 0.0195(6) -0.0007(5) 0.0082(5) -0.0004(5)
O1 0.0311(6) 0.0374(6) 0.0195(5) -0.0092(5) 0.0121(4) -0.0029(4)
O2 0.0295(6) 0.0434(7) 0.0184(5) -0.0079(5) 0.0083(4) -0.0057(5)
Cl1 0.0336(2) 0.0382(2) 0.02381(19) -0.01513(16) 0.00900(15) -0.00385(15)
C4 0.0275(7) 0.0264(7) 0.0236(7) -0.0079(6) 0.0029(6) 0.0054(6)
N1 0.0224(6) 0.0280(6) 0.0187(5) -0.0024(5) 0.0082(5) -0.0010(5)
C8 0.0225(8) 0.0388(9) 0.0501(11) 0.0004(7) 0.0088(7) 0.0137(8)
C7 0.0464(12) 0.0307(9) 0.0894(18) 0.0026(8) 0.0449(12) 0.0044(10)
C6 0.097(2) 0.0284(9) 0.0827(18) -0.0170(11) 0.0758(18) -0.0202(10)
C5 0.0809(16) 0.0426(10) 0.0207(8) -0.0331(11) 0.0123(9) -0.0057(7)
C9 0.0287(10) 0.0485(12) 0.0716(16) 0.0026(9) 0.0045(10) 0.0289(11)

loop_
_atom_type_symbol
_atom_type_description
_atom_type_scat_dispersion_real
_atom_type_scat_dispersion_imag
_atom_type_scat_source
C C 0.0033 0.0016 'International Tables Vol C Tables 4.2.6.8 and 6.1.1.4'
H H 0 0 'International Tables Vol C Tables 4.2.6.8 and 6.1.1.4'
Cl Cl 0.1484 0.1585 'International Tables Vol C Tables 4.2.6.8 and 6.1.1.4'
N N 0.0061 0.0033 'International Tables Vol C Tables 4.2.6.8 and 6.1.1.4'
O O 0.0106 0.006 'International Tables Vol C Tables 4.2.6.8 and 6.1.1.4'

loop_
_geom_angle_atom_site_label_1
_geom_angle_atom_site_label_2
_geom_angle_atom_site_label_3
_geom_angle
_geom_angle_site_symmetry_1
_geom_angle_site_symmetry_3
C1 C3 C2 123.98(14) 3_666 .
C1 C3 Cl1 118.23(11) 3_666 .
C2 C3 Cl1 117.79(11) . .
O2 C2 C3 125.12(14) . .
O2 C2 C1 116.97(12) . .
C3 C2 C1 117.91(12) . .
O1 C1 C3 125.20(14) . 3_666
O1 C1 C2 116.70(13) . .
C3 C1 C2 118.09(12) 3_666 .
N1 C4 C5 116.34(18) . .
N1 C4 C9 118.83(18) . .
C5 C4 C9 124.8(2) . .
C4 N1 C8 123.71(15) . .
C4 N1 H1 121.1(16) . .
C8 N1 H1 115.1(16) . .
N1 C8 C7 121.2(2) . .
N1 C8 H8 115.1(16) . .
C7 C8 H8 123.7(16) . .
C8 C7 C6 118.5(2) . .
C8 C7 H7 121.8(16) . .
C6 C7 H7 119.8(16) . .
C7 C6 C5 120.51(18) . .
C7 C6 H6 117(3) . .
C5 C6 H6 123(3) . .
C6 C5 C4 119.7(2) . .
C6 C5 H5 128(2) . .
C4 C5 H5 113(2) . .
C4 C9 H92 110.6(19) . .
C4 C9 H93 108.9(16) . .
H92 C9 H93 102(2) . .
C4 C9 H91 109.6(18) . .
H92 C9 H91 112(2) . .
H93 C9 H91 113(2) . .

loop_
_geom_bond_atom_site_label_1
_geom_bond_atom_site_label_2
_geom_bond_site_symmetry_2
_geom_bond_distance
C3 C1 3_666 1.393(2)
C3 C2 . 1.4147(19)
C3 Cl1 . 1.7441(16)
C2 O2 . 1.2372(18)
C2 C1 . 1.547(2)
C1 O1 . 1.2529(17)
C1 C3 3_666 1.393(2)
C4 N1 . 1.336(2)
C4 C5 . 1.402(3)
C4 C9 . 1.473(3)
N1 C8 . 1.336(2)
N1 H1 . 0.89(3)
C8 C7 . 1.338(3)
C8 H8 . 0.98(3)
C7 C6 . 1.361(4)
C7 H7 . 1.01(3)
C6 C5 . 1.387(4)
C6 H6 . 0.79(4)
C5 H5 . 0.89(3)
C9 H92 . 0.95(3)
C9 H93 . 0.97(3)
C9 H91 . 1.03(3)

loop_
_geom_hbond_atom_site_label_D
_geom_hbond_atom_site_label_H
_geom_hbond_atom_site_label_A
_geom_hbond_distance_DH
_geom_hbond_distance_HA
_geom_hbond_distance_DA
_geom_hbond_angle_DHA
N1 H1 O1 0.89(3) 1.81(3) 2.6576(18) 158(2)
N1 H1 O2 0.89(3) 2.40(3) 2.9522(19) 120(2)

loop_
_geom_torsion_atom_site_label_1
_geom_torsion_atom_site_label_2
_geom_torsion_atom_site_label_3
_geom_torsion_atom_site_label_4
_geom_torsion
_geom_torsion_site_symmetry_1
_geom_torsion_site_symmetry_4
C1 C3 C2 O2 -178.55(15) 3_666 .
Cl1 C3 C2 O2 1.9(2) . .
C1 C3 C2 C1 1.6(3) 3_666 .
Cl1 C3 C2 C1 -178.03(10) . .
O2 C2 C1 O1 -0.2(2) . .
C3 C2 C1 O1 179.72(14) . .
O2 C2 C1 C3 178.64(14) . 3_666
C3 C2 C1 C3 -1.5(2) . 3_666
C5 C4 N1 C8 2.1(2) . .
C9 C4 N1 C8 -176.99(16) . .
C4 N1 C8 C7 -1.7(3) . .
N1 C8 C7 C6 -0.2(3) . .
C8 C7 C6 C5 1.5(3) . .
C7 C6 C5 C4 -1.0(3) . .
N1 C4 C5 C6 -0.8(2) . .
C9 C4 C5 C6 178.28(18) . .
